data_7241182
loop_
_publ_author_name
'Nogueira, Bernardo Albuquerque'
'Milani, Alberto'
'Ogruc Ildiz, Gulce'
'Paix\~ao, Jos\'e'
'Castiglioni, Chiara'
'Fausto, Rui'

_publ_section_title
;
 Polymorphism in 1-Methylhydantoin: Investigation by Periodic DFT
 Calculations and Characterization of the Third Polymorph
;
_journal_name_full CrystEngComm
_journal_paper_doi 10.1039/D0CE01016B
_journal_year 2020
_chemical_formula_moiety 'C4 H6 N2 O2'
_chemical_formula_sum 'C4 H6 N2 O2'
_chemical_formula_weight 114.11
_chemical_melting_point 428.85
_chemical_name_common 1-methylhydantoin
_chemical_name_systematic 1-methylimidazolidine-2,4-dione
_space_group_crystal_system orthorhombic
_space_group_IT_number 19
_space_group_name_Hall 'P 2ac 2ab'
_space_group_name_H-M_alt 'P 21 21 21'
_atom_sites_solution_hydrogens mixed
_audit_creation_method SHELXL-2018/1
_audit_update_record
;
2020-06-18 deposited with the CCDC.	2020-09-03 downloaded from the CCDC.
;
_cell_angle_alpha 90
_cell_angle_beta 90
_cell_angle_gamma 90
_cell_formula_units_Z 12
_cell_length_a 7.8466(2)
_cell_length_b 9.8257(3)
_cell_length_c 20.3107(7)
_cell_measurement_reflns_used 5786
_cell_measurement_temperature 293(2)
_cell_measurement_theta_max 55.894
_cell_measurement_theta_min 5.769
_cell_volume 1565.92(8)
_computing_cell_refinement 'APEXIII (Bruker AXS, 2016)'
_computing_data_collection 'APEXIII (Bruker AXS, 2016)'
_computing_data_reduction 'SAINT V8.38A (Bruker AXS, 2016)'
_computing_molecular_graphics 'PLATON (Spek, 2009)'
_computing_publication_material 'PLATON (Spek, 2009)'
_computing_structure_refinement 'SHELXL-2018/3 (Sheldrick, 2018)'
_computing_structure_solution 'SHELXT 2014/5 (Sheldrick, 2014)'
_diffrn_ambient_temperature 293(2)
_diffrn_measured_fraction_theta_full 0.998
_diffrn_measured_fraction_theta_max 0.999
_diffrn_measurement_device_type
;
Bruker APEXII CCD area-detector diffractometer  
;
_diffrn_measurement_method '\f and \w scans'
_diffrn_radiation_type MoK\a
_diffrn_radiation_wavelength 0.71073
_diffrn_reflns_av_R_equivalents 0.0397
_diffrn_reflns_av_unetI/netI 0.0215
_diffrn_reflns_Laue_measured_fraction_full 0.998
_diffrn_reflns_Laue_measured_fraction_max 0.999
_diffrn_reflns_limit_h_max 10
_diffrn_reflns_limit_h_min -10
_diffrn_reflns_limit_k_max 13
_diffrn_reflns_limit_k_min -13
_diffrn_reflns_limit_l_max 27
_diffrn_reflns_limit_l_min -27
_diffrn_reflns_number 45996
_diffrn_reflns_point_group_measured_fraction_full 0.999
_diffrn_reflns_point_group_measured_fraction_max 0.999
_diffrn_reflns_theta_full 25.242
_diffrn_reflns_theta_max 28.294
_diffrn_reflns_theta_min 2.303
_diffrn_source 'sealed X-ray tube'
_exptl_absorpt_coefficient_mu 0.118
_exptl_absorpt_correction_T_max 1.0
_exptl_absorpt_correction_T_min 0.8773
_exptl_absorpt_correction_type multi-scan
_exptl_absorpt_process_details
;
 SADABS 2016/2: Krause, L., Herbst-Irmer, R., Sheldrick G.M. & Stalke D.,
 J. Appl. Cryst. 48 (2015) 3-10
;
_exptl_crystal_colour colourless
_exptl_crystal_density_diffrn 1.452
_exptl_crystal_description plate
_exptl_crystal_F_000 720
_exptl_crystal_recrystallization_method 'Re-crystallisation from solvent: water'
_exptl_crystal_size_max 0.600
_exptl_crystal_size_mid 0.180
_exptl_crystal_size_min 0.180
_refine_diff_density_max 0.157
_refine_diff_density_min -0.230
_refine_diff_density_rms 0.053
_refine_ls_abs_structure_details
;
 Refined as a perfect inversion twin.
;
_refine_ls_extinction_method none
_refine_ls_goodness_of_fit_ref 1.045
_refine_ls_hydrogen_treatment mixed
_refine_ls_matrix_type full
_refine_ls_number_parameters 229
_refine_ls_number_reflns 3888
_refine_ls_number_restraints 0
_refine_ls_restrained_S_all 1.045
_refine_ls_R_factor_all 0.0598
_refine_ls_R_factor_gt 0.0371
_refine_ls_shift/su_max 0.000
_refine_ls_shift/su_mean 0.000
_refine_ls_structure_factor_coef Fsqd
_refine_ls_weighting_details 'w=1/[\s^2^(Fo^2^)+(0.0437P)^2^+0.1746P] where P=(Fo^2^+2Fc^2^)/3'
_refine_ls_weighting_scheme calc
_refine_ls_wR_factor_gt 0.0829
_refine_ls_wR_factor_ref 0.0928
_reflns_Friedel_coverage 0.740
_reflns_Friedel_fraction_full 1.000
_reflns_Friedel_fraction_max 1.000
_reflns_number_gt 2898
_reflns_number_total 3888
_reflns_threshold_expression 'I > 2\s(I)'
_cod_data_source_file d0ce01016b2.cif
_cod_data_source_block 1mhmgcl
_cod_database_code 7241182
_shelx_shelxl_version_number 2018/1
_shelx_space_group_comment
;
The symmetry employed for this shelxl refinement is uniquely defined
by the following loop, which should always be used as a source of
symmetry information in preference to the above space-group names.
They are only intended as comments.
;
_shelx_estimated_absorpt_t_min 0.933
_shelx_estimated_absorpt_t_max 0.979

loop_
_space_group_symop_operation_xyz
'x, y, z'
'-x+1/2, -y, z+1/2'
'-x, y+1/2, -z+1/2'
'x+1/2, -y+1/2, -z'

loop_
_atom_site_label
_atom_site_type_symbol
_atom_site_fract_x
_atom_site_fract_y
_atom_site_fract_z
_atom_site_U_iso_or_equiv
_atom_site_adp_type
_atom_site_occupancy
_atom_site_site_symmetry_order
_atom_site_calc_flag
_atom_site_refinement_flags_posn
_atom_site_refinement_flags_adp
_atom_site_refinement_flags_occupancy
_atom_site_disorder_assembly
_atom_site_disorder_group
N1A N 0.5594(2) 0.4987(2) 0.48573(11) 0.0435(5) Uani 1 1 d . . . . .
N3A N 0.2989(2) 0.4161(2) 0.48715(10) 0.0397(5) Uani 1 1 d . . . . .
H8A H 0.228(3) 0.358(3) 0.4916(12) 0.048 Uiso 1 1 d . U . . .
O7A O 0.5256(2) 0.26703(18) 0.49530(10) 0.0520(5) Uani 1 1 d . . . . .
O9A O 0.1379(2) 0.60983(18) 0.47874(11) 0.0630(5) Uani 1 1 d . . . . .
C2A C 0.4711(3) 0.3828(2) 0.49033(11) 0.0359(5) Uani 1 1 d . . . . .
C4A C 0.2724(3) 0.5512(2) 0.48073(13) 0.0410(5) Uani 1 1 d . . . . .
C5A C 0.4481(3) 0.6142(2) 0.47587(14) 0.0439(6) Uani 1 1 d . . . . .
H10A H 0.466245 0.655267 0.433011 0.053 Uiso 1 1 calc R U . . .
H11A H 0.465099 0.682536 0.509714 0.053 Uiso 1 1 calc R U . . .
C6A C 0.7434(3) 0.5077(3) 0.48384(15) 0.0516(6) Uani 1 1 d . . . . .
H12A H 0.791468 0.418604 0.489360 0.077 Uiso 1 1 calc R U . . .
H13A H 0.782139 0.565992 0.518695 0.077 Uiso 1 1 calc R U . . .
H14A H 0.778527 0.544522 0.442225 0.077 Uiso 1 1 calc R U . . .
N1B N -0.0698(2) 0.7385(2) 0.33139(10) 0.0419(5) Uani 1 1 d . . . . .
N3B N 0.1830(2) 0.64396(19) 0.32064(10) 0.0389(4) Uani 1 1 d . . . . .
H8B H 0.259(3) 0.582(3) 0.3174(12) 0.047 Uiso 1 1 d . U . . .
O7B O -0.0562(2) 0.50869(17) 0.31127(11) 0.0545(5) Uani 1 1 d . . . . .
C4B C 0.2190(3) 0.7759(2) 0.33337(12) 0.0396(5) Uani 1 1 d . . . . .
O9B O 0.3592(2) 0.82506(19) 0.34004(11) 0.0648(6) Uani 1 1 d . . . . .
C2B C 0.0072(3) 0.6205(2) 0.32061(11) 0.0377(5) Uani 1 1 d . . . . .
C5B C 0.0514(3) 0.8487(2) 0.33773(13) 0.0416(6) Uani 1 1 d . . . . .
H10B H 0.038974 0.894962 0.379636 0.050 Uiso 1 1 calc R U . . .
H11B H 0.038601 0.914196 0.302343 0.050 Uiso 1 1 calc R U . . .
C6B C -0.2528(3) 0.7590(3) 0.33289(14) 0.0524(7) Uani 1 1 d . . . . .
H12B H -0.284245 0.824710 0.300087 0.079 Uiso 1 1 calc R U . . .
H13B H -0.285940 0.791540 0.375582 0.079 Uiso 1 1 calc R U . . .
H14B H -0.309377 0.674343 0.323997 0.079 Uiso 1 1 calc R U . . .
N1C N 0.4233(2) 0.2309(2) 0.33671(10) 0.0428(5) Uani 1 1 d . . . . .
N3C N 0.6824(2) 0.31467(19) 0.33074(10) 0.0402(5) Uani 1 1 d . . . . .
H8C H 0.758(4) 0.375(3) 0.3261(12) 0.048 Uiso 1 1 d . U . . .
O7C O 0.4539(2) 0.45993(17) 0.31755(11) 0.0564(5) Uani 1 1 d . . . . .
O9C O 0.8466(2) 0.12548(18) 0.34908(11) 0.0650(6) Uani 1 1 d . . . . .
C2C C 0.5097(3) 0.3463(2) 0.32720(12) 0.0376(5) Uani 1 1 d . . . . .
C4C C 0.7107(3) 0.1812(2) 0.34296(12) 0.0424(5) Uani 1 1 d . . . . .
C5C C 0.5358(3) 0.1165(2) 0.34718(15) 0.0467(6) Uani 1 1 d . . . . .
H10C H 0.520712 0.047826 0.313351 0.056 Uiso 1 1 calc R U . . .
H11C H 0.517036 0.075482 0.390016 0.056 Uiso 1 1 calc R U . . .
C6C C 0.2396(3) 0.2195(3) 0.34020(15) 0.0552(7) Uani 1 1 d . . . . .
H12C H 0.189085 0.306793 0.331901 0.083 Uiso 1 1 calc R U . . .
H13C H 0.207166 0.188535 0.383241 0.083 Uiso 1 1 calc R U . . .
H14C H 0.200785 0.155534 0.307765 0.083 Uiso 1 1 calc R U . . .

loop_
_atom_site_aniso_label
_atom_site_aniso_U_11
_atom_site_aniso_U_22
_atom_site_aniso_U_33
_atom_site_aniso_U_23
_atom_site_aniso_U_13
_atom_site_aniso_U_12
N1A 0.0272(9) 0.0335(11) 0.0698(14) 0.0069(10) -0.0062(9) -0.0014(8)
N3A 0.0260(9) 0.0312(11) 0.0620(12) 0.0014(9) -0.0003(9) -0.0041(8)
O7A 0.0369(9) 0.0333(10) 0.0858(14) 0.0034(8) -0.0030(8) 0.0054(8)
O9A 0.0352(9) 0.0464(12) 0.1075(15) -0.0007(11) 0.0014(10) 0.0116(8)
C2A 0.0263(10) 0.0310(12) 0.0504(13) 0.0006(10) -0.0017(9) 0.0002(9)
C4A 0.0318(11) 0.0349(13) 0.0562(14) -0.0013(11) 0.0003(11) 0.0046(9)
C5A 0.0333(11) 0.0300(13) 0.0685(16) 0.0036(11) -0.0057(11) -0.0015(9)
C6A 0.0266(11) 0.0523(16) 0.0759(17) 0.0056(14) -0.0052(11) -0.0049(11)
N1B 0.0267(8) 0.0336(11) 0.0655(13) 0.0020(10) -0.0005(8) 0.0004(7)
N3B 0.0247(9) 0.0291(10) 0.0629(12) -0.0006(9) 0.0010(8) 0.0003(7)
O7B 0.0409(9) 0.0386(10) 0.0841(13) -0.0083(9) 0.0052(8) -0.0137(8)
C4B 0.0305(10) 0.0320(12) 0.0565(14) 0.0057(10) -0.0006(10) -0.0026(9)
O9B 0.0335(9) 0.0469(11) 0.1139(17) 0.0003(11) -0.0083(10) -0.0124(8)
C2B 0.0276(10) 0.0355(13) 0.0499(13) 0.0021(10) 0.0021(9) -0.0040(9)
C5B 0.0366(11) 0.0280(12) 0.0602(15) 0.0014(11) 0.0001(10) -0.0001(9)
C6B 0.0271(11) 0.0584(16) 0.0718(17) -0.0002(14) 0.0013(10) 0.0060(11)
N1C 0.0277(9) 0.0350(11) 0.0658(13) 0.0019(10) -0.0025(9) -0.0050(8)
N3C 0.0262(9) 0.0279(10) 0.0666(13) -0.0015(9) 0.0023(8) -0.0021(8)
O7C 0.0392(9) 0.0329(9) 0.0971(15) 0.0054(9) 0.0057(9) 0.0069(7)
O9C 0.0388(10) 0.0479(11) 0.1084(16) 0.0021(11) -0.0013(10) 0.0123(8)
C2C 0.0295(10) 0.0312(12) 0.0520(14) -0.0034(10) 0.0017(9) -0.0011(9)
C4C 0.0344(11) 0.0342(13) 0.0587(15) -0.0044(10) -0.0008(11) 0.0002(9)
C5C 0.0394(12) 0.0300(12) 0.0706(17) -0.0002(12) 0.0000(11) -0.0035(10)
C6C 0.0293(12) 0.0636(17) 0.0727(18) -0.0004(14) 0.0006(11) -0.0119(11)

loop_
_atom_type_symbol
_atom_type_description
_atom_type_scat_dispersion_real
_atom_type_scat_dispersion_imag
_atom_type_scat_source
C C 0.0033 0.0016 'International Tables Vol C Tables 4.2.6.8 and 6.1.1.4'
H H 0.0000 0.0000 'International Tables Vol C Tables 4.2.6.8 and 6.1.1.4'
O O 0.0106 0.0060 'International Tables Vol C Tables 4.2.6.8 and 6.1.1.4'
N N 0.0061 0.0033 'International Tables Vol C Tables 4.2.6.8 and 6.1.1.4'

loop_
_geom_angle_atom_site_label_1
_geom_angle_atom_site_label_2
_geom_angle_atom_site_label_3
_geom_angle
_geom_angle_site_symmetry_1
_geom_angle_site_symmetry_3
_geom_angle_publ_flag
C2A N1A C6A 124.9(2) . . ?
C2A N1A C5A 111.41(18) . . ?
C6A N1A C5A 123.4(2) . . ?
C4A N3A C2A 112.66(18) . . ?
C4A N3A H8A 127(2) . . ?
C2A N3A H8A 120(2) . . ?
O7A C2A N1A 128.2(2) . . ?
O7A C2A N3A 124.3(2) . . ?
N1A C2A N3A 107.46(19) . . ?
O9A C4A N3A 127.6(2) . . ?
O9A C4A C5A 126.9(2) . . ?
N3A C4A C5A 105.56(18) . . ?
N1A C5A C4A 102.70(18) . . ?
N1A C5A H10A 111.2 . . ?
C4A C5A H10A 111.2 . . ?
N1A C5A H11A 111.2 . . ?
C4A C5A H11A 111.2 . . ?
H10A C5A H11A 109.1 . . ?
N1A C6A H12A 109.5 . . ?
N1A C6A H13A 109.5 . . ?
H12A C6A H13A 109.5 . . ?
N1A C6A H14A 109.5 . . ?
H12A C6A H14A 109.5 . . ?
H13A C6A H14A 109.5 . . ?
C2B N1B C5B 111.71(17) . . ?
C2B N1B C6B 125.2(2) . . ?
C5B N1B C6B 123.0(2) . . ?
C4B N3B C2B 111.40(19) . . ?
C4B N3B H8B 123.8(18) . . ?
C2B N3B H8B 124.4(18) . . ?
O9B C4B N3B 126.5(2) . . ?
O9B C4B C5B 127.0(2) . . ?
N3B C4B C5B 106.54(18) . . ?
O7B C2B N1B 128.8(2) . . ?
O7B C2B N3B 123.4(2) . . ?
N1B C2B N3B 107.76(19) . . ?
N1B C5B C4B 102.38(17) . . ?
N1B C5B H10B 111.3 . . ?
C4B C5B H10B 111.3 . . ?
N1B C5B H11B 111.3 . . ?
C4B C5B H11B 111.3 . . ?
H10B C5B H11B 109.2 . . ?
N1B C6B H12B 109.5 . . ?
N1B C6B H13B 109.5 . . ?
H12B C6B H13B 109.5 . . ?
N1B C6B H14B 109.5 . . ?
H12B C6B H14B 109.5 . . ?
H13B C6B H14B 109.5 . . ?
C2C N1C C5C 111.83(18) . . ?
C2C N1C C6C 125.4(2) . . ?
C5C N1C C6C 122.7(2) . . ?
C4C N3C C2C 112.67(19) . . ?
C4C N3C H8C 125.7(18) . . ?
C2C N3C H8C 121.6(18) . . ?
O7C C2C N1C 128.4(2) . . ?
O7C C2C N3C 124.3(2) . . ?
N1C C2C N3C 107.31(19) . . ?
O9C C4C N3C 127.2(2) . . ?
O9C C4C C5C 127.2(2) . . ?
N3C C4C C5C 105.58(19) . . ?
N1C C5C C4C 102.60(18) . . ?
N1C C5C H10C 111.2 . . ?
C4C C5C H10C 111.2 . . ?
N1C C5C H11C 111.2 . . ?
C4C C5C H11C 111.2 . . ?
H10C C5C H11C 109.2 . . ?
N1C C6C H12C 109.5 . . ?
N1C C6C H13C 109.5 . . ?
H12C C6C H13C 109.5 . . ?
N1C C6C H14C 109.5 . . ?
H12C C6C H14C 109.5 . . ?
H13C C6C H14C 109.5 . . ?

loop_
_geom_bond_atom_site_label_1
_geom_bond_atom_site_label_2
_geom_bond_distance
_geom_bond_site_symmetry_2
_geom_bond_publ_flag
N1A C2A 1.336(3) . ?
N1A C6A 1.446(3) . ?
N1A C5A 1.446(3) . ?
N3A C4A 1.349(3) . ?
N3A C2A 1.392(3) . ?
N3A H8A 0.80(3) . ?
O7A C2A 1.219(3) . ?
O9A C4A 1.203(3) . ?
C4A C5A 1.515(3) . ?
C5A H10A 0.9700 . ?
C5A H11A 0.9700 . ?
C6A H12A 0.9600 . ?
C6A H13A 0.9600 . ?
C6A H14A 0.9600 . ?
N1B C2B 1.326(3) . ?
N1B C5B 1.447(3) . ?
N1B C6B 1.451(3) . ?
N3B C4B 1.352(3) . ?
N3B C2B 1.398(3) . ?
N3B H8B 0.86(3) . ?
O7B C2B 1.220(3) . ?
C4B O9B 1.209(3) . ?
C4B C5B 1.500(3) . ?
C5B H10B 0.9700 . ?
C5B H11B 0.9700 . ?
C6B H12B 0.9600 . ?
C6B H13B 0.9600 . ?
C6B H14B 0.9600 . ?
N1C C2C 1.335(3) . ?
N1C C5C 1.445(3) . ?
N1C C6C 1.447(3) . ?
N3C C4C 1.353(3) . ?
N3C C2C 1.392(3) . ?
N3C H8C 0.84(3) . ?
O7C C2C 1.215(3) . ?
O9C C4C 1.205(3) . ?
C4C C5C 1.515(3) . ?
C5C H10C 0.9700 . ?
C5C H11C 0.9700 . ?
C6C H12C 0.9600 . ?
C6C H13C 0.9600 . ?
C6C H14C 0.9600 . ?

loop_
_geom_hbond_atom_site_label_D
_geom_hbond_atom_site_label_H
_geom_hbond_atom_site_label_A
_geom_hbond_distance_DH
_geom_hbond_distance_HA
_geom_hbond_distance_DA
_geom_hbond_angle_DHA
_geom_hbond_site_symmetry_A
_geom_hbond_publ_flag
N3A H8A O7A 0.80(3) 2.03(3) 2.822(2) 172(3) 4_456 yes
N3B H8B O7C 0.86(3) 1.94(3) 2.792(2) 171(3) . yes
N3C H8C O7B 0.84(3) 1.99(3) 2.828(2) 176(2) 1_655 yes
